data_4064076
loop_
_publ_author_name
'Wagner, Harald'
'Baumgartner, Judith'
'Marschner, Christoph'
'Poelt, Peter'

_publ_section_title
;
 Rearrangement/Fragmentation Reactions of Oligosilanes with Aluminum
 Chloride.
;
_journal_issue 15
_journal_name_full Organometallics
_journal_page_first 3939
_journal_page_last 3954
_journal_paper_doi 10.1021/om1011165
_journal_volume 30
_journal_year 2011
_chemical_formula_sum 'C18 H52 Si9'
_chemical_formula_weight 521.41
_chemical_name_systematic
; 
 ? 
;
_space_group_IT_number 2
_symmetry_cell_setting triclinic
_symmetry_space_group_name_Hall '-P 1'
_symmetry_space_group_name_H-M 'P -1'
_atom_sites_solution_hydrogens geom
_atom_sites_solution_primary direct
_atom_sites_solution_secondary difmap
_audit_creation_method SHELXL-97
_cell_angle_alpha 71.75(3)
_cell_angle_beta 80.80(3)
_cell_angle_gamma 73.88(3)
_cell_formula_units_Z 2
_cell_length_a 9.3855(19)
_cell_length_b 11.547(2)
_cell_length_c 16.262(3)
_cell_measurement_reflns_used 5656
_cell_measurement_temperature 100(2)
_cell_measurement_theta_max 52.606
_cell_measurement_theta_min 5.046
_cell_volume 1602.8(6)
_computing_cell_refinement 'Bruker XSCANS'
_computing_data_collection 'Bruker XSCANS'
_computing_data_reduction 'Bruker SHELXTL'
_computing_molecular_graphics 'Bruker SHELXTL'
_computing_publication_material 'Bruker SHELXTL'
_computing_structure_refinement 'SHELXL-97 (Sheldrick, 1997)'
_computing_structure_solution 'SHELXS-97 (Sheldrick, 1990)'
_diffrn_ambient_temperature 100(2)
_diffrn_measured_fraction_theta_full 0.985
_diffrn_measured_fraction_theta_max 0.985
_diffrn_measurement_device_type 'SMART APEX'
_diffrn_measurement_method '\w scans'
_diffrn_radiation_monochromator graphite
_diffrn_radiation_source 'fine-focus sealed tube'
_diffrn_radiation_type MoK\a
_diffrn_radiation_wavelength 0.71073
_diffrn_reflns_av_R_equivalents 0.0336
_diffrn_reflns_av_sigmaI/netI 0.0517
_diffrn_reflns_limit_h_max 11
_diffrn_reflns_limit_h_min -11
_diffrn_reflns_limit_k_max 14
_diffrn_reflns_limit_k_min -14
_diffrn_reflns_limit_l_max 20
_diffrn_reflns_limit_l_min -19
_diffrn_reflns_number 12830
_diffrn_reflns_theta_full 26.36
_diffrn_reflns_theta_max 26.36
_diffrn_reflns_theta_min 1.32
_exptl_absorpt_coefficient_mu 0.378
_exptl_absorpt_correction_T_max 0.9351
_exptl_absorpt_correction_T_min 0.8886
_exptl_absorpt_correction_type multi-scan
_exptl_absorpt_process_details SADABS
_exptl_crystal_colour colorless
_exptl_crystal_density_diffrn 1.080
_exptl_crystal_density_method 'not measured'
_exptl_crystal_description blocks
_exptl_crystal_F_000 572
_exptl_crystal_size_max 0.32
_exptl_crystal_size_mid 0.22
_exptl_crystal_size_min 0.18
_refine_diff_density_max 0.584
_refine_diff_density_min -0.345
_refine_diff_density_rms 0.087
_refine_ls_extinction_method none
_refine_ls_goodness_of_fit_ref 1.097
_refine_ls_hydrogen_treatment constr
_refine_ls_matrix_type full
_refine_ls_number_parameters 260
_refine_ls_number_reflns 6442
_refine_ls_number_restraints 0
_refine_ls_restrained_S_all 1.097
_refine_ls_R_factor_all 0.0605
_refine_ls_R_factor_gt 0.0536
_refine_ls_shift/su_max 0.001
_refine_ls_shift/su_mean 0.000
_refine_ls_structure_factor_coef Fsqd
_refine_ls_weighting_details 'calc w=1/[\s^2^(Fo^2^)+(0.0621P)^2^+1.0461P] where P=(Fo^2^+2Fc^2^)/3'
_refine_ls_weighting_scheme calc
_refine_ls_wR_factor_gt 0.1306
_refine_ls_wR_factor_ref 0.1358
_reflns_number_gt 5712
_reflns_number_total 6442
_reflns_threshold_expression >2sigma(I)
_cod_data_source_file om1011165_si_001.cif
_cod_data_source_block 31_510j
_cod_original_cell_volume 1602.8(5)
_cod_original_sg_symbol_H-M P-1
_cod_database_code 4064076

loop_
_symmetry_equiv_pos_as_xyz
'x, y, z'
'-x, -y, -z'

loop_
_atom_site_label
_atom_site_type_symbol
_atom_site_fract_x
_atom_site_fract_y
_atom_site_fract_z
_atom_site_U_iso_or_equiv
_atom_site_adp_type
_atom_site_occupancy
_atom_site_symmetry_multiplicity
_atom_site_calc_flag
_atom_site_refinement_flags
Si1 Si 0.53717(8) 0.35898(7) 0.31332(5) 0.02032(18) Uani 1 1 d .
Si2 Si 0.29257(7) 0.34097(6) 0.31568(4) 0.01624(17) Uani 1 1 d .
Si3 Si 0.26005(8) 0.31165(7) 0.18367(4) 0.01846(17) Uani 1 1 d .
Si4 Si 0.18564(8) 0.61273(7) 0.07821(4) 0.01813(17) Uani 1 1 d .
Si5 Si 0.21256(7) 0.67853(6) 0.19670(4) 0.01608(17) Uani 1 1 d .
Si6 Si 0.46595(8) 0.66170(7) 0.20549(5) 0.02134(18) Uani 1 1 d .
Si7 Si 0.13593(7) 0.53556(6) 0.32176(4) 0.01584(17) Uani 1 1 d .
Si8 Si 0.06737(8) 0.88333(7) 0.18711(5) 0.02092(18) Uani 1 1 d .
Si9 Si 0.23198(8) 0.17808(7) 0.43442(5) 0.01984(18) Uani 1 1 d .
C1 C 0.6755(3) 0.2107(3) 0.29946(19) 0.0257(6) Uani 1 1 d .
H1A H 0.6681 0.2009 0.2427 0.039 Uiso 1 1 calc R
H1B H 0.6536 0.1380 0.3455 0.039 Uiso 1 1 calc R
H1C H 0.7764 0.2165 0.3031 0.039 Uiso 1 1 calc R
C2 C 0.5721(3) 0.3787(3) 0.41841(18) 0.0291(6) Uani 1 1 d .
H2A H 0.6697 0.3970 0.4126 0.044 Uiso 1 1 calc R
H2B H 0.5700 0.3010 0.4652 0.044 Uiso 1 1 calc R
H2C H 0.4947 0.4483 0.4322 0.044 Uiso 1 1 calc R
C3 C 0.3921(3) 0.1625(2) 0.16731(17) 0.0242(6) Uani 1 1 d .
H3A H 0.3759 0.1516 0.1124 0.036 Uiso 1 1 calc R
H3B H 0.3740 0.0905 0.2154 0.036 Uiso 1 1 calc R
H3C H 0.4949 0.1680 0.1656 0.036 Uiso 1 1 calc R
C4 C 0.0629(3) 0.2945(2) 0.18554(15) 0.0181(5) Uani 1 1 d .
H4A H -0.0091 0.3684 0.1971 0.027 Uiso 1 1 calc R
H4B H 0.0487 0.2189 0.2313 0.027 Uiso 1 1 calc R
H4C H 0.0480 0.2875 0.1292 0.027 Uiso 1 1 calc R
C5 C 0.2933(3) 0.4466(2) 0.08805(16) 0.0202(5) Uani 1 1 d .
H5A H 0.3998 0.4457 0.0848 0.024 Uiso 1 1 calc R
H5B H 0.2788 0.4267 0.0355 0.024 Uiso 1 1 calc R
C6 C -0.0185(3) 0.6281(2) 0.06942(15) 0.0173(5) Uani 1 1 d .
H6A H -0.0274 0.5871 0.0267 0.026 Uiso 1 1 calc R
H6B H -0.0700 0.7173 0.0509 0.026 Uiso 1 1 calc R
H6C H -0.0635 0.5879 0.1261 0.026 Uiso 1 1 calc R
C7 C 0.2557(3) 0.7151(2) -0.02842(16) 0.0230(6) Uani 1 1 d .
H7A H 0.3628 0.7055 -0.0285 0.035 Uiso 1 1 calc R
H7B H 0.2034 0.8033 -0.0349 0.035 Uiso 1 1 calc R
H7C H 0.2369 0.6893 -0.0769 0.035 Uiso 1 1 calc R
C8 C 0.5441(3) 0.7619(3) 0.10188(19) 0.0312(7) Uani 1 1 d .
H8A H 0.6488 0.7558 0.1068 0.047 Uiso 1 1 calc R
H8B H 0.4876 0.8496 0.0922 0.047 Uiso 1 1 calc R
H8C H 0.5364 0.7321 0.0529 0.047 Uiso 1 1 calc R
C9 C 0.4922(3) 0.7207(3) 0.2964(2) 0.0312(7) Uani 1 1 d .
H9A H 0.4442 0.6770 0.3508 0.047 Uiso 1 1 calc R
H9B H 0.4473 0.8113 0.2833 0.047 Uiso 1 1 calc R
H9C H 0.5987 0.7047 0.3024 0.047 Uiso 1 1 calc R
C10 C 0.5765(3) 0.4949(3) 0.22018(18) 0.0223(6) Uani 1 1 d .
H10A H 0.6815 0.4950 0.2219 0.027 Uiso 1 1 calc R
H10B H 0.5715 0.4740 0.1663 0.027 Uiso 1 1 calc R
C11 C 0.1572(3) 0.5733(3) 0.42342(16) 0.0228(6) Uani 1 1 d .
H11A H 0.0842 0.6512 0.4271 0.034 Uiso 1 1 calc R
H11B H 0.2578 0.5840 0.4214 0.034 Uiso 1 1 calc R
H11C H 0.1405 0.5044 0.4744 0.034 Uiso 1 1 calc R
C12 C -0.0671(3) 0.5392(3) 0.32308(17) 0.0209(5) Uani 1 1 d .
H12A H -0.0957 0.4777 0.3757 0.031 Uiso 1 1 calc R
H12B H -0.0827 0.5185 0.2717 0.031 Uiso 1 1 calc R
H12C H -0.1281 0.6235 0.3225 0.031 Uiso 1 1 calc R
C13 C -0.1336(3) 0.8967(3) 0.1808(2) 0.0331(7) Uani 1 1 d .
H13A H -0.1901 0.9834 0.1762 0.050 Uiso 1 1 calc R
H13B H -0.1709 0.8400 0.2333 0.050 Uiso 1 1 calc R
H13C H -0.1454 0.8736 0.1296 0.050 Uiso 1 1 calc R
C14 C 0.1323(4) 0.9993(3) 0.08920(19) 0.0321(7) Uani 1 1 d .
H14A H 0.1279 0.9759 0.0369 0.048 Uiso 1 1 calc R
H14B H 0.2350 0.9993 0.0942 0.048 Uiso 1 1 calc R
H14C H 0.0680 1.0835 0.0853 0.048 Uiso 1 1 calc R
C15 C 0.0818(4) 0.9281(3) 0.28650(19) 0.0325(7) Uani 1 1 d .
H15A H 0.0132 1.0099 0.2851 0.049 Uiso 1 1 calc R
H15B H 0.1839 0.9333 0.2877 0.049 Uiso 1 1 calc R
H15C H 0.0558 0.8644 0.3386 0.049 Uiso 1 1 calc R
C16 C 0.0316(3) 0.1764(3) 0.43887(19) 0.0287(6) Uani 1 1 d .
H16A H 0.0147 0.1566 0.3874 0.043 Uiso 1 1 calc R
H16B H -0.0317 0.2592 0.4402 0.043 Uiso 1 1 calc R
H16C H 0.0071 0.1126 0.4913 0.043 Uiso 1 1 calc R
C17 C 0.3471(4) 0.0208(3) 0.42652(19) 0.0315(7) Uani 1 1 d .
H17A H 0.3235 -0.0445 0.4782 0.047 Uiso 1 1 calc R
H17B H 0.4528 0.0194 0.4227 0.047 Uiso 1 1 calc R
H17C H 0.3253 0.0052 0.3745 0.047 Uiso 1 1 calc R
C18 C 0.2622(3) 0.2009(3) 0.53904(17) 0.0267(6) Uani 1 1 d .
H18A H 0.2376 0.1323 0.5878 0.040 Uiso 1 1 calc R
H18B H 0.1982 0.2813 0.5450 0.040 Uiso 1 1 calc R
H18C H 0.3666 0.2010 0.5389 0.040 Uiso 1 1 calc R

loop_
_atom_site_aniso_label
_atom_site_aniso_U_11
_atom_site_aniso_U_22
_atom_site_aniso_U_33
_atom_site_aniso_U_23
_atom_site_aniso_U_13
_atom_site_aniso_U_12
Si1 0.0147(4) 0.0223(4) 0.0229(4) -0.0064(3) -0.0029(3) -0.0021(3)
Si2 0.0153(3) 0.0172(4) 0.0160(3) -0.0049(3) -0.0020(3) -0.0029(3)
Si3 0.0214(4) 0.0176(4) 0.0166(3) -0.0058(3) -0.0008(3) -0.0044(3)
Si4 0.0199(4) 0.0184(4) 0.0154(3) -0.0053(3) -0.0013(3) -0.0031(3)
Si5 0.0156(3) 0.0160(3) 0.0169(3) -0.0055(3) -0.0010(3) -0.0035(3)
Si6 0.0167(4) 0.0225(4) 0.0256(4) -0.0067(3) -0.0016(3) -0.0064(3)
Si7 0.0144(3) 0.0177(4) 0.0150(3) -0.0053(3) -0.0006(3) -0.0028(3)
Si8 0.0227(4) 0.0166(4) 0.0226(4) -0.0059(3) -0.0030(3) -0.0025(3)
Si9 0.0215(4) 0.0180(4) 0.0182(4) -0.0041(3) -0.0030(3) -0.0022(3)
C1 0.0156(13) 0.0231(14) 0.0338(15) -0.0075(12) -0.0024(11) 0.0021(11)
C2 0.0237(14) 0.0398(18) 0.0257(15) -0.0089(13) -0.0081(11) -0.0078(13)
C3 0.0338(15) 0.0181(13) 0.0196(13) -0.0070(11) 0.0012(11) -0.0045(12)
C4 0.0240(13) 0.0212(13) 0.0134(12) -0.0048(10) -0.0048(10) -0.0107(11)
C5 0.0221(13) 0.0217(14) 0.0170(12) -0.0079(11) 0.0006(10) -0.0043(11)
C6 0.0182(12) 0.0198(13) 0.0141(12) -0.0061(10) -0.0063(9) -0.0006(10)
C7 0.0297(15) 0.0212(14) 0.0141(12) -0.0021(10) 0.0014(10) -0.0046(11)
C8 0.0197(14) 0.0311(16) 0.0358(16) 0.0008(13) 0.0030(12) -0.0095(12)
C9 0.0255(15) 0.0326(16) 0.0438(18) -0.0196(14) -0.0082(13) -0.0073(13)
C10 0.0136(12) 0.0255(14) 0.0276(14) -0.0088(12) -0.0013(10) -0.0029(11)
C11 0.0245(14) 0.0280(15) 0.0176(13) -0.0105(11) -0.0008(10) -0.0049(12)
C12 0.0157(12) 0.0263(14) 0.0195(13) -0.0049(11) 0.0001(10) -0.0061(11)
C13 0.0239(15) 0.0282(16) 0.0430(18) -0.0089(14) -0.0043(13) -0.0001(12)
C14 0.0421(18) 0.0200(14) 0.0307(16) -0.0017(12) -0.0063(13) -0.0066(13)
C15 0.0443(18) 0.0245(15) 0.0304(16) -0.0148(13) -0.0038(13) -0.0025(13)
C16 0.0295(15) 0.0290(16) 0.0273(15) -0.0043(12) -0.0002(12) -0.0121(13)
C17 0.0438(18) 0.0198(14) 0.0254(15) -0.0029(12) -0.0065(13) -0.0009(13)
C18 0.0314(15) 0.0287(15) 0.0173(13) -0.0064(11) -0.0049(11) -0.0014(12)

loop_
_atom_type_symbol
_atom_type_description
_atom_type_scat_dispersion_real
_atom_type_scat_dispersion_imag
_atom_type_scat_source
C C 0.0033 0.0016 'International Tables Vol C Tables 4.2.6.8 and 6.1.1.4'
H H 0.0000 0.0000 'International Tables Vol C Tables 4.2.6.8 and 6.1.1.4'
Si Si 0.0817 0.0704 'International Tables Vol C Tables 4.2.6.8 and 6.1.1.4'

loop_
_geom_angle_atom_site_label_1
_geom_angle_atom_site_label_2
_geom_angle_atom_site_label_3
_geom_angle
C2 Si1 C10 109.61(13)
C2 Si1 C1 106.51(13)
C10 Si1 C1 108.01(12)
C2 Si1 Si2 111.60(10)
C10 Si1 Si2 110.85(9)
C1 Si1 Si2 110.11(9)
Si7 Si2 Si3 106.86(5)
Si7 Si2 Si1 106.22(4)
Si3 Si2 Si1 109.43(5)
Si7 Si2 Si9 110.68(5)
Si3 Si2 Si9 110.70(4)
Si1 Si2 Si9 112.69(5)
C5 Si3 C3 108.18(12)
C5 Si3 C4 109.12(12)
C3 Si3 C4 107.08(12)
C5 Si3 Si2 111.74(9)
C3 Si3 Si2 110.80(9)
C4 Si3 Si2 109.78(8)
C5 Si4 C6 109.82(12)
C5 Si4 C7 107.35(12)
C6 Si4 C7 106.59(12)
C5 Si4 Si5 111.54(9)
C6 Si4 Si5 110.16(8)
C7 Si4 Si5 111.24(9)
Si7 Si5 Si8 110.54(5)
Si7 Si5 Si4 106.51(4)
Si8 Si5 Si4 111.15(5)
Si7 Si5 Si6 106.79(5)
Si8 Si5 Si6 111.88(5)
Si4 Si5 Si6 109.75(5)
C10 Si6 C9 110.26(13)
C10 Si6 C8 107.66(13)
C9 Si6 C8 106.67(14)
C10 Si6 Si5 110.70(9)
C9 Si6 Si5 111.26(10)
C8 Si6 Si5 110.15(10)
C11 Si7 C12 106.80(12)
C11 Si7 Si5 111.48(9)
C12 Si7 Si5 111.25(9)
C11 Si7 Si2 111.05(9)
C12 Si7 Si2 112.23(9)
Si5 Si7 Si2 104.12(5)
C13 Si8 C14 108.42(15)
C13 Si8 C15 107.16(15)
C14 Si8 C15 108.53(14)
C13 Si8 Si5 111.95(11)
C14 Si8 Si5 110.84(10)
C15 Si8 Si5 109.80(10)
C17 Si9 C16 107.49(14)
C17 Si9 C18 109.05(13)
C16 Si9 C18 107.65(13)
C17 Si9 Si2 111.27(10)
C16 Si9 Si2 111.06(10)
C18 Si9 Si2 110.21(10)
Si4 C5 Si3 122.29(14)
Si6 C10 Si1 123.51(14)

loop_
_geom_bond_atom_site_label_1
_geom_bond_atom_site_label_2
_geom_bond_distance
Si1 C2 1.882(3)
Si1 C10 1.884(3)
Si1 C1 1.892(3)
Si1 Si2 2.3552(11)
Si2 Si7 2.3404(12)
Si2 Si3 2.3534(11)
Si2 Si9 2.3575(13)
Si3 C5 1.882(3)
Si3 C3 1.889(3)
Si3 C4 1.909(3)
Si4 C5 1.873(3)
Si4 C6 1.899(3)
Si4 C7 1.903(3)
Si4 Si5 2.3522(11)
Si5 Si7 2.3382(13)
Si5 Si8 2.3497(13)
Si5 Si6 2.3556(11)
Si6 C10 1.877(3)
Si6 C9 1.885(3)
Si6 C8 1.889(3)
Si7 C11 1.889(3)
Si7 C12 1.891(3)
Si8 C13 1.866(3)
Si8 C14 1.873(3)
Si8 C15 1.879(3)
Si9 C17 1.869(3)
Si9 C16 1.875(3)
Si9 C18 1.877(3)

loop_
_geom_torsion_atom_site_label_1
_geom_torsion_atom_site_label_2
_geom_torsion_atom_site_label_3
_geom_torsion_atom_site_label_4
_geom_torsion
C2 Si1 Si2 Si7 66.38(12)
C10 Si1 Si2 Si7 -56.10(10)
C1 Si1 Si2 Si7 -175.56(10)
C2 Si1 Si2 Si3 -178.60(11)
C10 Si1 Si2 Si3 58.92(10)
C1 Si1 Si2 Si3 -60.53(11)
C2 Si1 Si2 Si9 -54.97(12)
C10 Si1 Si2 Si9 -177.45(9)
C1 Si1 Si2 Si9 63.09(11)
Si7 Si2 Si3 C5 55.00(10)
Si1 Si2 Si3 C5 -59.61(10)
Si9 Si2 Si3 C5 175.60(9)
Si7 Si2 Si3 C3 175.71(10)
Si1 Si2 Si3 C3 61.11(10)
Si9 Si2 Si3 C3 -63.68(10)
Si7 Si2 Si3 C4 -66.22(10)
Si1 Si2 Si3 C4 179.18(9)
Si9 Si2 Si3 C4 54.39(10)
C5 Si4 Si5 Si7 -56.63(10)
C6 Si4 Si5 Si7 65.58(10)
C7 Si4 Si5 Si7 -176.45(9)
C5 Si4 Si5 Si8 -177.10(9)
C6 Si4 Si5 Si8 -54.88(10)
C7 Si4 Si5 Si8 63.08(10)
C5 Si4 Si5 Si6 58.61(10)
C6 Si4 Si5 Si6 -179.17(9)
C7 Si4 Si5 Si6 -61.20(10)
Si7 Si5 Si6 C10 55.34(10)
Si8 Si5 Si6 C10 176.40(9)
Si4 Si5 Si6 C10 -59.73(10)
Si7 Si5 Si6 C9 -67.63(12)
Si8 Si5 Si6 C9 53.43(12)
Si4 Si5 Si6 C9 177.30(11)
Si7 Si5 Si6 C8 174.30(11)
Si8 Si5 Si6 C8 -64.64(12)
Si4 Si5 Si6 C8 59.23(12)
Si8 Si5 Si7 C11 -60.98(10)
Si4 Si5 Si7 C11 178.16(9)
Si6 Si5 Si7 C11 60.93(10)
Si8 Si5 Si7 C12 58.12(10)
Si4 Si5 Si7 C12 -62.74(10)
Si6 Si5 Si7 C12 -179.97(9)
Si8 Si5 Si7 Si2 179.21(3)
Si4 Si5 Si7 Si2 58.35(5)
Si6 Si5 Si7 Si2 -58.88(5)
Si3 Si2 Si7 C11 -177.82(9)
Si1 Si2 Si7 C11 -61.06(10)
Si9 Si2 Si7 C11 61.57(10)
Si3 Si2 Si7 C12 62.72(10)
Si1 Si2 Si7 C12 179.48(9)
Si9 Si2 Si7 C12 -57.89(10)
Si3 Si2 Si7 Si5 -57.72(5)
Si1 Si2 Si7 Si5 59.04(5)
Si9 Si2 Si7 Si5 -178.33(3)
Si7 Si5 Si8 C13 -60.79(12)
Si4 Si5 Si8 C13 57.27(12)
Si6 Si5 Si8 C13 -179.66(11)
Si7 Si5 Si8 C14 178.00(11)
Si4 Si5 Si8 C14 -63.94(12)
Si6 Si5 Si8 C14 59.14(12)
Si7 Si5 Si8 C15 58.10(12)
Si4 Si5 Si8 C15 176.16(11)
Si6 Si5 Si8 C15 -60.76(12)
Si7 Si2 Si9 C17 176.04(11)
Si3 Si2 Si9 C17 57.74(12)
Si1 Si2 Si9 C17 -65.18(12)
Si7 Si2 Si9 C16 56.34(11)
Si3 Si2 Si9 C16 -61.97(11)
Si1 Si2 Si9 C16 175.11(10)
Si7 Si2 Si9 C18 -62.87(10)
Si3 Si2 Si9 C18 178.83(10)
Si1 Si2 Si9 C18 55.91(11)
C6 Si4 C5 Si3 -64.00(18)
C7 Si4 C5 Si3 -179.50(15)
Si5 Si4 C5 Si3 58.41(17)
C3 Si3 C5 Si4 -179.81(15)
C4 Si3 C5 Si4 64.02(18)
Si2 Si3 C5 Si4 -57.57(17)
C9 Si6 C10 Si1 65.6(2)
C8 Si6 C10 Si1 -178.44(16)
Si5 Si6 C10 Si1 -57.98(18)
C2 Si1 C10 Si6 -65.02(19)
C1 Si1 C10 Si6 179.32(15)
Si2 Si1 C10 Si6 58.61(18)
